data_2238279
loop_
_publ_author_name
'Li, Rui-Qin'
'Wang, Xiao-Juan'
'Feng, Yun-Long'

_publ_section_title
;
 Poly[[diaquatris(\m~2~-4,4'-bipyridine)bis[\m~2~-2-(carboxylatomethylsulfanyl)nicotinato]dicobalt(II)]
 1.3-hydrate]
;
_journal_coeditor_code WM2744
_journal_issue 7
_journal_name_full 'Acta Crystallographica Section E'
_journal_page_first m371
_journal_paper_doi 10.1107/S1600536813015262
_journal_volume 69
_journal_year 2013
_chemical_formula_iupac '[Co2 (C8 H5 N O4 S)2 (C10 H8 N2)3 (H2 O)2], 1.3H2 O'
_chemical_formula_moiety 'C46 H38 Co2 N8 O10 S2, 1.3(H2 O)'
_chemical_formula_sum 'C46 H40.6 Co2 N8 O11.3 S2'
_chemical_formula_weight 1068.26
_chemical_name_systematic
'Poly[[diaquatris(\m~2~-4,4'-bipyridine)bis[\m~2~-2-(carboxylatomethylsulfanyl)nicotinato]dicobalt(II)] 1.3-hydrate]'
_space_group_IT_number 14
_symmetry_cell_setting monoclinic
_symmetry_space_group_name_Hall '-P 2ybc'
_symmetry_space_group_name_H-M 'P 1 21/c 1'
_atom_sites_solution_hydrogens geom
_atom_sites_solution_primary direct
_atom_sites_solution_secondary difmap
_audit_creation_method SHELXL-97
_cell_angle_alpha 90.00
_cell_angle_beta 125.4840(10)
_cell_angle_gamma 90.00
_cell_formula_units_Z 2
_cell_length_a 10.22110(10)
_cell_length_b 17.1355(2)
_cell_length_c 16.4142(2)
_cell_measurement_temperature 296(2)
_cell_measurement_theta_max 27.61
_cell_measurement_theta_min 1.93
_cell_volume 2340.92(5)
_computing_cell_refinement 'SAINT (Bruker, 2006)'
_computing_data_collection 'APEX2 (Bruker, 2006)'
_computing_data_reduction 'SAINT (Bruker, 2006)'
_computing_molecular_graphics 'DIAMOND (Brandenburg, 2008)'
_computing_publication_material 'SHELXTL (Sheldrick, 2008)'
_computing_structure_refinement 'SHELXL-97 (Sheldrick, 2008)'
_computing_structure_solution 'SHELXS-97 (Sheldrick, 2008)'
_diffrn_ambient_temperature 296(2)
_diffrn_measured_fraction_theta_full 0.999
_diffrn_measured_fraction_theta_max 0.999
_diffrn_measurement_device_type 'Bruker APEXII CCD'
_diffrn_measurement_method '\w scans'
_diffrn_radiation_monochromator graphite
_diffrn_radiation_source 'fine-focus sealed tube'
_diffrn_radiation_type MoK\a
_diffrn_radiation_wavelength 0.71073
_diffrn_reflns_av_R_equivalents 0.0249
_diffrn_reflns_av_sigmaI/netI 0.0152
_diffrn_reflns_limit_h_max 13
_diffrn_reflns_limit_h_min -13
_diffrn_reflns_limit_k_max 22
_diffrn_reflns_limit_k_min -22
_diffrn_reflns_limit_l_max 21
_diffrn_reflns_limit_l_min -21
_diffrn_reflns_number 38093
_diffrn_reflns_theta_full 27.61
_diffrn_reflns_theta_max 27.61
_diffrn_reflns_theta_min 1.93
_diffrn_standards_number 0
_exptl_absorpt_coefficient_mu 0.868
_exptl_absorpt_correction_T_max 0.912
_exptl_absorpt_correction_T_min 0.814
_exptl_absorpt_correction_type multi-scan
_exptl_absorpt_process_details '(<i>SADABS</i>; Bruker, 2006)'
_exptl_crystal_colour red
_exptl_crystal_density_diffrn 1.516
_exptl_crystal_density_method 'not measured'
_exptl_crystal_description block
_exptl_crystal_F_000 1092.9
_exptl_crystal_size_max 0.340
_exptl_crystal_size_mid 0.197
_exptl_crystal_size_min 0.106
_refine_diff_density_max 0.676
_refine_diff_density_min -0.525
_refine_ls_extinction_method none
_refine_ls_goodness_of_fit_ref 1.048
_refine_ls_hydrogen_treatment constr
_refine_ls_matrix_type full
_refine_ls_number_parameters 315
_refine_ls_number_reflns 5439
_refine_ls_number_restraints 3
_refine_ls_restrained_S_all 1.049
_refine_ls_R_factor_gt 0.0325
_refine_ls_shift/su_max 0.001
_refine_ls_shift/su_mean 0.000
_refine_ls_structure_factor_coef Fsqd
_refine_ls_weighting_details 'calc w=1/[\s^2^(Fo^2^)+(0.0477P)^2^+1.3453P] where P=(Fo^2^+2Fc^2^)/3'
_refine_ls_weighting_scheme calc
_refine_ls_wR_factor_gt 0.0883
_refine_ls_wR_factor_ref 0.0932
_reflns_number_gt 4772
_reflns_number_total 5439
_reflns_threshold_expression >2sigma(I)
_cod_data_source_file wm2744.cif
_cod_data_source_block I
_cod_original_sg_symbol_H-M 'P 21/c'
_cod_database_code 2238279
_cod_database_fobs_code 2238279

loop_
_symmetry_equiv_pos_as_xyz
'x, y, z'
'-x, y+1/2, -z+1/2'
'-x, -y, -z'
'x, -y-1/2, z-1/2'

loop_
_atom_site_type_symbol
_atom_site_label
_atom_site_fract_x
_atom_site_fract_y
_atom_site_fract_z
_atom_site_U_iso_or_equiv
_atom_site_adp_type
_atom_site_calc_flag
_atom_site_refinement_flags
_atom_site_occupancy
_atom_site_symmetry_multiplicity
Co Co1 0.22673(3) -0.467750(13) 0.253178(16) 0.02436(8) Uani d . 1 1
S S1 -0.26808(6) -0.54790(4) 0.03145(4) 0.04356(14) Uani d . 1 1
N N1 -0.3385(2) -0.68541(12) -0.05863(14) 0.0512(5) Uani d . 1 1
N N2 0.04982(18) -0.38323(9) 0.15601(11) 0.0316(3) Uani d . 1 1
N N3 -0.60092(18) -0.12730(9) -0.15781(11) 0.0317(3) Uani d . 1 1
N N4 0.14149(18) -0.47934(10) 0.34767(11) 0.0324(3) Uani d . 1 1
O O1 0.06128(15) -0.55683(8) 0.16874(10) 0.0366(3) Uani d . 1 1
O O2 0.20011(18) -0.66643(9) 0.23590(11) 0.0506(4) Uani d . 1 1
O O3 -0.54191(18) -0.48099(12) -0.24881(12) 0.0595(5) Uani d . 1 1
O O4 -0.29489(15) -0.53055(8) -0.15622(10) 0.0327(3) Uani d . 1 1
O O1W 0.41017(15) -0.55208(8) 0.34497(9) 0.0344(3) Uani d D 1 1
H H1WB 0.3686 -0.5973 0.3268 0.041 Uiso d RD 1 1
H H1WA 0.4812 -0.5482 0.3336 0.041 Uiso d RD 1 1
O O2W 0.3056(6) -0.8235(3) 0.2968(4) 0.0716(13) Uiso d P 0.40 1
O O3W -0.7292(11) -0.3553(6) -0.2320(7) 0.082(2) Uiso d P 0.25 1
C C1 -0.0421(3) -0.75259(13) 0.07695(19) 0.0537(6) Uani d . 1 1
H H1A 0.0564 -0.7762 0.1229 0.064 Uiso calc R 1 1
C C2 -0.1648(4) -0.79492(14) -0.0044(2) 0.0737(9) Uani d . 1 1
H H2A -0.1496 -0.8467 -0.0141 0.088 Uiso calc R 1 1
C C3 -0.3083(4) -0.75831(15) -0.0694(2) 0.0661(8) Uani d . 1 1
H H3A -0.3895 -0.7863 -0.1245 0.079 Uiso calc R 1 1
C C4 -0.2204(2) -0.64420(12) 0.01904(13) 0.0350(4) Uani d . 1 1
C C5 -0.0664(2) -0.67566(11) 0.08956(14) 0.0345(4) Uani d . 1 1
C C6 0.0760(2) -0.62946(11) 0.17223(13) 0.0314(4) Uani d . 1 1
C C7 -0.4499(3) -0.52819(15) -0.09011(16) 0.0474(5) Uani d . 1 1
H H7A -0.5211 -0.5727 -0.1103 0.057 Uiso calc R 1 1
H H7B -0.5031 -0.4837 -0.0847 0.057 Uiso calc R 1 1
C C8 -0.4259(2) -0.51158(12) -0.17142(14) 0.0347(4) Uani d . 1 1
C C9 -0.1027(3) -0.26859(15) 0.12914(17) 0.0637(8) Uani d . 1 1
H H9A -0.1169 -0.2245 0.1563 0.076 Uiso calc R 1 1
C C10 0.0229(3) -0.31873(14) 0.18932(16) 0.0563(7) Uani d . 1 1
H H10A 0.0930 -0.3069 0.2570 0.068 Uiso calc R 1 1
C C11 -0.0478(2) -0.39688(11) 0.05773(13) 0.0334(4) Uani d . 1 1
H H11A -0.0282 -0.4403 0.0323 0.040 Uiso calc R 1 1
C C12 -0.1767(2) -0.34941(11) -0.00793(13) 0.0346(4) Uani d . 1 1
H H12A -0.2421 -0.3614 -0.0758 0.042 Uiso calc R 1 1
C C13 -0.2083(2) -0.28423(11) 0.02741(14) 0.0369(4) Uani d . 1 1
C C14 -0.4239(3) -0.19437(14) -0.00281(15) 0.0474(5) Uani d . 1 1
H H14A -0.3913 -0.2030 0.0624 0.057 Uiso calc R 1 1
C C15 -0.3472(2) -0.23228(11) -0.03857(14) 0.0359(4) Uani d . 1 1
C C16 -0.5485(2) -0.14378(13) -0.06392(14) 0.0421(5) Uani d . 1 1
H H16A -0.5990 -0.1197 -0.0383 0.051 Uiso calc R 1 1
C C17 -0.5296(3) -0.16573(12) -0.19305(15) 0.0422(5) Uani d . 1 1
H H17A -0.5660 -0.1568 -0.2590 0.051 Uiso calc R 1 1
C C18 -0.4046(3) -0.21800(12) -0.13694(15) 0.0439(5) Uani d . 1 1
H H18A -0.3595 -0.2434 -0.1652 0.053 Uiso calc R 1 1
C C19 -0.0124(3) -0.46731(18) 0.31159(16) 0.0580(7) Uani d . 1 1
H H19A -0.0828 -0.4523 0.2450 0.070 Uiso calc R 1 1
C C20 -0.0725(2) -0.47589(19) 0.36765(16) 0.0623(8) Uani d . 1 1
H H20A -0.1810 -0.4673 0.3384 0.075 Uiso calc R 1 1
C C21 0.1870(2) -0.51257(11) 0.50404(14) 0.0342(4) Uani d . 1 1
H H21A 0.2596 -0.5290 0.5698 0.041 Uiso calc R 1 1
C C22 0.2363(2) -0.50319(11) 0.44222(14) 0.0334(4) Uani d . 1 1
H H22A 0.3429 -0.5143 0.4684 0.040 Uiso calc R 1 1
C C23 0.0286(2) -0.49728(11) 0.46761(13) 0.0319(4) Uani d . 1 1

loop_
_atom_site_aniso_label
_atom_site_aniso_U_11
_atom_site_aniso_U_22
_atom_site_aniso_U_33
_atom_site_aniso_U_12
_atom_site_aniso_U_13
_atom_site_aniso_U_23
Co1 0.01954(12) 0.02930(13) 0.02172(12) 0.00108(8) 0.01053(10) 0.00026(8)
S1 0.0376(3) 0.0610(3) 0.0279(2) 0.0119(2) 0.0166(2) -0.0005(2)
N1 0.0453(10) 0.0565(11) 0.0372(9) -0.0174(9) 0.0156(8) -0.0018(8)
N2 0.0287(7) 0.0332(7) 0.0277(7) 0.0085(6) 0.0133(6) 0.0012(6)
N3 0.0272(7) 0.0340(8) 0.0269(7) 0.0054(6) 0.0118(6) 0.0025(6)
N4 0.0243(7) 0.0467(9) 0.0270(7) -0.0038(6) 0.0153(6) -0.0027(6)
O1 0.0280(7) 0.0316(6) 0.0355(7) -0.0012(5) 0.0100(6) -0.0022(5)
O2 0.0419(8) 0.0390(8) 0.0445(8) 0.0039(6) 0.0101(7) 0.0102(6)
O3 0.0285(8) 0.1104(15) 0.0385(8) 0.0196(8) 0.0188(7) 0.0218(9)
O4 0.0257(6) 0.0449(7) 0.0285(6) 0.0045(5) 0.0163(5) -0.0001(5)
O1W 0.0265(6) 0.0432(7) 0.0298(6) 0.0052(5) 0.0142(5) 0.0048(5)
C1 0.0587(14) 0.0325(10) 0.0540(13) -0.0024(10) 0.0237(12) 0.0045(9)
C2 0.095(2) 0.0312(11) 0.0711(18) -0.0167(13) 0.0345(17) -0.0085(11)
C3 0.0711(18) 0.0491(14) 0.0481(13) -0.0264(13) 0.0174(13) -0.0067(11)
C4 0.0346(10) 0.0435(10) 0.0276(8) -0.0089(8) 0.0184(8) 0.0004(7)
C5 0.0379(10) 0.0326(9) 0.0317(9) -0.0069(7) 0.0196(8) 0.0025(7)
C6 0.0324(9) 0.0345(9) 0.0262(8) -0.0014(7) 0.0164(7) 0.0043(7)
C7 0.0287(10) 0.0808(16) 0.0351(10) 0.0118(10) 0.0198(9) 0.0087(10)
C8 0.0239(9) 0.0502(11) 0.0280(8) -0.0007(8) 0.0140(7) -0.0029(8)
C9 0.0586(15) 0.0597(14) 0.0353(11) 0.0329(12) 0.0057(10) -0.0140(10)
C10 0.0495(13) 0.0581(14) 0.0293(10) 0.0250(11) 0.0046(9) -0.0102(9)
C11 0.0403(10) 0.0324(9) 0.0287(8) 0.0094(7) 0.0207(8) 0.0026(7)
C12 0.0402(10) 0.0353(9) 0.0240(8) 0.0088(8) 0.0162(8) 0.0023(7)
C13 0.0360(10) 0.0374(10) 0.0292(9) 0.0131(8) 0.0143(8) 0.0026(7)
C14 0.0505(12) 0.0582(13) 0.0276(9) 0.0263(10) 0.0193(9) 0.0095(9)
C15 0.0335(10) 0.0350(9) 0.0294(9) 0.0100(7) 0.0127(8) 0.0010(7)
C16 0.0421(11) 0.0503(11) 0.0334(10) 0.0189(9) 0.0216(9) 0.0063(8)
C17 0.0502(12) 0.0444(11) 0.0301(9) 0.0165(9) 0.0222(9) 0.0083(8)
C18 0.0508(12) 0.0454(11) 0.0371(10) 0.0202(9) 0.0265(10) 0.0073(9)
C19 0.0243(10) 0.123(2) 0.0231(9) -0.0001(11) 0.0117(8) 0.0058(11)
C20 0.0190(9) 0.137(3) 0.0276(10) -0.0005(12) 0.0119(8) 0.0040(12)
C21 0.0314(9) 0.0408(10) 0.0322(9) 0.0058(7) 0.0195(8) 0.0088(7)
C22 0.0272(9) 0.0401(10) 0.0358(9) 0.0055(7) 0.0200(8) 0.0067(8)
C23 0.0258(9) 0.0428(10) 0.0286(8) -0.0074(7) 0.0166(7) -0.0042(7)

loop_
_atom_type_symbol
_atom_type_description
_atom_type_scat_dispersion_real
_atom_type_scat_dispersion_imag
_atom_type_scat_source
C C 0.0033 0.0016 'International Tables Vol C Tables 4.2.6.8 and 6.1.1.4'
H H 0.0000 0.0000 'International Tables Vol C Tables 4.2.6.8 and 6.1.1.4'
Co Co 0.3494 0.9721 'International Tables Vol C Tables 4.2.6.8 and 6.1.1.4'
N N 0.0061 0.0033 'International Tables Vol C Tables 4.2.6.8 and 6.1.1.4'
O O 0.0106 0.0060 'International Tables Vol C Tables 4.2.6.8 and 6.1.1.4'
S S 0.1246 0.1234 'International Tables Vol C Tables 4.2.6.8 and 6.1.1.4'

loop_
_geom_angle_atom_site_label_1
_geom_angle_atom_site_label_2
_geom_angle_atom_site_label_3
_geom_angle_site_symmetry_1
_geom_angle_site_symmetry_3
_geom_angle
O4 Co1 O1 3_545 . 89.07(5)
O4 Co1 N2 3_545 . 87.27(5)
O1 Co1 N2 . . 89.52(6)
O4 Co1 O1W 3_545 . 89.06(5)
O1 Co1 O1W . . 90.84(5)
N2 Co1 O1W . . 176.31(5)
O4 Co1 N4 3_545 . 173.20(6)
O1 Co1 N4 . . 84.38(6)
N2 Co1 N4 . . 94.48(6)
O1W Co1 N4 . . 89.21(5)
O4 Co1 N3 3_545 4_656 91.36(5)
O1 Co1 N3 . 4_656 179.27(6)
N2 Co1 N3 . 4_656 89.91(6)
O1W Co1 N3 . 4_656 89.76(6)
N4 Co1 N3 . 4_656 95.21(6)
C4 S1 C7 . . 102.94(11)
C3 N1 C4 . . 118.3(2)
C10 N2 C11 . . 117.00(16)
C10 N2 Co1 . . 122.93(13)
C11 N2 Co1 . . 119.88(12)
C16 N3 C17 . . 116.14(16)
C16 N3 Co1 . 4_455 123.35(12)
C17 N3 Co1 . 4_455 120.09(12)
C22 N4 C19 . . 115.95(16)
C22 N4 Co1 . . 122.38(12)
C19 N4 Co1 . . 121.55(13)
C6 O1 Co1 . . 131.70(12)
C8 O4 Co1 . 3_545 130.24(12)
Co1 O1W H1WB . . 108.2
Co1 O1W H1WA . . 107.6
H1WB O1W H1WA . . 108.2
C5 C1 C2 . . 120.1(2)
C5 C1 H1A . . 119.9
C2 C1 H1A . . 119.9
C3 C2 C1 . . 118.1(2)
C3 C2 H2A . . 121.0
C1 C2 H2A . . 121.0
N1 C3 C2 . . 123.9(2)
N1 C3 H3A . . 118.1
C2 C3 H3A . . 118.1
N1 C4 C5 . . 122.6(2)
N1 C4 S1 . . 116.49(16)
C5 C4 S1 . . 120.88(14)
C1 C5 C4 . . 117.00(19)
C1 C5 C6 . . 118.12(19)
C4 C5 C6 . . 124.70(17)
O2 C6 O1 . . 125.36(17)
O2 C6 C5 . . 117.72(17)
O1 C6 C5 . . 116.86(16)
C8 C7 S1 . . 114.81(14)
C8 C7 H7A . . 108.6
S1 C7 H7A . . 108.6
C8 C7 H7B . . 108.6
S1 C7 H7B . . 108.6
H7A C7 H7B . . 107.5
O3 C8 O4 . . 125.96(18)
O3 C8 C7 . . 115.63(17)
O4 C8 C7 . . 118.40(17)
C10 C9 C13 . . 119.52(19)
C10 C9 H9A . . 120.2
C13 C9 H9A . . 120.2
N2 C10 C9 . . 123.60(19)
N2 C10 H10A . . 118.2
C9 C10 H10A . . 118.2
N2 C11 C12 . . 122.98(16)
N2 C11 H11A . . 118.5
C12 C11 H11A . . 118.5
C13 C12 C11 . . 119.87(17)
C13 C12 H12A . . 120.1
C11 C12 H12A . . 120.1
C12 C13 C9 . . 116.92(17)
C12 C13 C15 . . 122.51(17)
C9 C13 C15 . . 120.57(17)
C16 C14 C15 . . 119.91(18)
C16 C14 H14A . . 120.0
C15 C14 H14A . . 120.0
C18 C15 C14 . . 116.83(17)
C18 C15 C13 . . 122.48(18)
C14 C15 C13 . . 120.68(18)
N3 C16 C14 . . 123.75(18)
N3 C16 H16A . . 118.1
C14 C16 H16A . . 118.1
N3 C17 C18 . . 123.70(18)
N3 C17 H17A . . 118.1
C18 C17 H17A . . 118.1
C15 C18 C17 . . 119.59(18)
C15 C18 H18A . . 120.2
C17 C18 H18A . . 120.2
N4 C19 C20 . . 123.60(19)
N4 C19 H19A . . 118.2
C20 C19 H19A . . 118.2
C19 C20 C23 . . 120.19(19)
C19 C20 H20A . . 119.9
C23 C20 H20A . . 119.9
C22 C21 C23 . . 119.62(17)
C22 C21 H21A . . 120.2
C23 C21 H21A . . 120.2
N4 C22 C21 . . 124.35(17)
N4 C22 H22A . . 117.8
C21 C22 H22A . . 117.8
C21 C23 C20 . . 116.18(17)
C21 C23 C23 . 3_546 121.7(2)
C20 C23 C23 . 3_546 122.1(2)

loop_
_geom_bond_atom_site_label_1
_geom_bond_atom_site_label_2
_geom_bond_site_symmetry_2
_geom_bond_distance
Co1 O4 3_545 2.0752(13)
Co1 O1 . 2.0951(13)
Co1 N2 . 2.1361(14)
Co1 O1W . 2.1434(13)
Co1 N4 . 2.1847(15)
Co1 N3 4_656 2.2141(15)
S1 C4 . 1.765(2)
S1 C7 . 1.801(2)
N1 C3 . 1.323(4)
N1 C4 . 1.340(3)
N2 C10 . 1.331(2)
N2 C11 . 1.336(2)
N3 C16 . 1.335(2)
N3 C17 . 1.338(2)
N3 Co1 4_455 2.2141(14)
N4 C22 . 1.330(2)
N4 C19 . 1.336(3)
O1 C6 . 1.251(2)
O2 C6 . 1.251(2)
O3 C8 . 1.243(2)
O4 C8 . 1.254(2)
O4 Co1 3_545 2.0752(13)
O1W H1WB . 0.8500
O1W H1WA . 0.8500
C1 C5 . 1.379(3)
C1 C2 . 1.392(4)
C1 H1A . 0.9300
C2 C3 . 1.366(4)
C2 H2A . 0.9300
C3 H3A . 0.9300
C4 C5 . 1.412(3)
C5 C6 . 1.514(3)
C7 C8 . 1.518(3)
C7 H7A . 0.9700
C7 H7B . 0.9700
C9 C10 . 1.375(3)
C9 C13 . 1.390(3)
C9 H9A . 0.9300
C10 H10A . 0.9300
C11 C12 . 1.382(2)
C11 H11A . 0.9300
C12 C13 . 1.380(3)
C12 H12A . 0.9300
C13 C15 . 1.482(3)
C14 C16 . 1.377(3)
C14 C15 . 1.384(3)
C14 H14A . 0.9300
C15 C18 . 1.382(3)
C16 H16A . 0.9300
C17 C18 . 1.384(3)
C17 H17A . 0.9300
C18 H18A . 0.9300
C19 C20 . 1.379(3)
C19 H19A . 0.9300
C20 C23 . 1.388(3)
C20 H20A . 0.9300
C21 C22 . 1.379(2)
C21 C23 . 1.387(2)
C21 H21A . 0.9300
C22 H22A . 0.9300
C23 C23 3_546 1.484(3)

loop_
_geom_hbond_atom_site_label_D
_geom_hbond_atom_site_label_H
_geom_hbond_atom_site_label_A
_geom_hbond_site_symmetry_A
_geom_hbond_distance_DH
_geom_hbond_distance_HA
_geom_hbond_distance_DA
_geom_hbond_angle_DHA
O1W H1WA O3 3_545 0.85 1.89 2.663(2) 150.3
O1W H1WB O2 . 0.85 1.90 2.682(2) 152.2

loop_
_geom_torsion_atom_site_label_1
_geom_torsion_atom_site_label_2
_geom_torsion_atom_site_label_3
_geom_torsion_atom_site_label_4
_geom_torsion_site_symmetry_1
_geom_torsion_site_symmetry_4
_geom_torsion
O4 Co1 N2 C10 3_545 . -135.1(2)
O1 Co1 N2 C10 . . 135.8(2)
N4 Co1 N2 C10 . . 51.5(2)
N3 Co1 N2 C10 4_656 . -43.7(2)
O4 Co1 N2 C11 3_545 . 49.97(15)
O1 Co1 N2 C11 . . -39.12(15)
O1W Co1 N2 C11 . . 56.5(9)
N4 Co1 N2 C11 . . -123.44(15)
N3 Co1 N2 C11 4_656 . 141.34(15)
O4 Co1 N4 C22 3_545 . 99.9(4)
O1 Co1 N4 C22 . . 115.53(15)
N2 Co1 N4 C22 . . -155.40(15)
O1W Co1 N4 C22 . . 24.61(15)
N3 Co1 N4 C22 4_656 . -65.08(16)
O4 Co1 N4 C19 3_545 . -76.0(5)
O1 Co1 N4 C19 . . -60.33(19)
N2 Co1 N4 C19 . . 28.75(19)
O1W Co1 N4 C19 . . -151.25(19)
N3 Co1 N4 C19 4_656 . 119.06(19)
O4 Co1 O1 C6 3_545 . 85.94(17)
N2 Co1 O1 C6 . . 173.22(17)
O1W Co1 O1 C6 . . -3.11(17)
N4 Co1 O1 C6 . . -92.23(17)
N3 Co1 O1 C6 4_656 . -148(4)
C5 C1 C2 C3 . . -0.8(4)
C4 N1 C3 C2 . . 1.9(4)
C1 C2 C3 N1 . . -1.3(5)
C3 N1 C4 C5 . . -0.4(3)
C3 N1 C4 S1 . . -178.79(19)
C7 S1 C4 N1 . . -16.68(17)
C7 S1 C4 C5 . . 164.86(15)
C2 C1 C5 C4 . . 2.1(3)
C2 C1 C5 C6 . . -173.2(2)
N1 C4 C5 C1 . . -1.6(3)
S1 C4 C5 C1 . . 176.78(16)
N1 C4 C5 C6 . . 173.38(18)
S1 C4 C5 C6 . . -8.3(3)
Co1 O1 C6 O2 . . 4.9(3)
Co1 O1 C6 C5 . . -172.18(12)
C1 C5 C6 O2 . . -12.7(3)
C4 C5 C6 O2 . . 172.36(18)
C1 C5 C6 O1 . . 164.59(19)
C4 C5 C6 O1 . . -10.3(3)
C4 S1 C7 C8 . . -75.84(19)
Co1 O4 C8 O3 3_545 . -8.2(3)
Co1 O4 C8 C7 3_545 . 170.55(14)
S1 C7 C8 O3 . . -164.40(18)
S1 C7 C8 O4 . . 16.8(3)
C11 N2 C10 C9 . . 3.2(4)
Co1 N2 C10 C9 . . -171.9(2)
C13 C9 C10 N2 . . -0.7(5)
C10 N2 C11 C12 . . -3.0(3)
Co1 N2 C11 C12 . . 172.19(15)
N2 C11 C12 C13 . . 0.5(3)
C11 C12 C13 C9 . . 2.0(3)
C11 C12 C13 C15 . . -178.22(19)
C10 C9 C13 C12 . . -1.9(4)
C10 C9 C13 C15 . . 178.3(3)
C16 C14 C15 C18 . . -1.5(3)
C16 C14 C15 C13 . . 177.3(2)
C12 C13 C15 C18 . . -33.7(3)
C9 C13 C15 C18 . . 146.1(3)
C12 C13 C15 C14 . . 147.5(2)
C9 C13 C15 C14 . . -32.7(3)
C17 N3 C16 C14 . . 2.8(3)
Co1 N3 C16 C14 4_455 . -169.71(18)
C15 C14 C16 N3 . . -1.0(4)
C16 N3 C17 C18 . . -2.2(3)
Co1 N3 C17 C18 4_455 . 170.62(18)
C14 C15 C18 C17 . . 2.1(3)
C13 C15 C18 C17 . . -176.7(2)
N3 C17 C18 C15 . . -0.3(4)
C22 N4 C19 C20 . . 2.2(4)
Co1 N4 C19 C20 . . 178.3(2)
N4 C19 C20 C23 . . 0.8(5)
C19 N4 C22 C21 . . -2.8(3)
Co1 N4 C22 C21 . . -178.90(15)
C23 C21 C22 N4 . . 0.6(3)
C22 C21 C23 C20 . . 2.4(3)
C22 C21 C23 C23 . 3_546 -177.0(2)
C19 C20 C23 C21 . . -3.0(4)
C19 C20 C23 C23 . 3_546 176.3(3)
